data_7211661
loop_
_publ_author_name
'Han, Zheng-Bo'
'Zhang, Guo-Xin'

_publ_section_title
;
 Solvothermal synthesis of two unique metal--organic frameworks: a 3-fold
 interpenetrating (3,4,5)-connected network and a 2-fold interpenetrating
 (4,5)-connected network
;
_journal_issue 2
_journal_name_full CrystEngComm
_journal_page_first 348
_journal_paper_doi 10.1039/b912158g
_journal_volume 12
_journal_year 2010
_chemical_formula_sum 'C39 H52 N9 O26 Zn3'
_chemical_formula_weight 1259.01
_chemical_name_systematic
;
?
;
_space_group_IT_number 2
_symmetry_cell_setting triclinic
_symmetry_space_group_name_Hall '-P 1'
_symmetry_space_group_name_H-M 'P -1'
_atom_sites_solution_hydrogens geom
_atom_sites_solution_primary direct
_atom_sites_solution_secondary difmap
_audit_creation_method SHELXL-97
_cell_angle_alpha 98.332(15)
_cell_angle_beta 102.598(15)
_cell_angle_gamma 108.716(16)
_cell_formula_units_Z 2
_cell_length_a 12.644(3)
_cell_length_b 13.825(3)
_cell_length_c 15.768(3)
_cell_measurement_temperature 293(2)
_cell_volume 2477.9(10)
_computing_cell_refinement 'Bruker XSCANS'
_computing_data_collection 'Bruker XSCANS'
_computing_data_reduction 'Bruker XSCANS'
_computing_molecular_graphics 'SHELXTL (Bruker, 2001)'
_computing_publication_material 'SHELXTL (Bruker, 2001)'
_computing_structure_refinement 'SHELXL-97 (Sheldrick, 1997)'
_computing_structure_solution 'SHELXS-97 (Sheldrick, 1997)'
_diffrn_ambient_temperature 293(2)
_diffrn_measured_fraction_theta_full 0.991
_diffrn_measured_fraction_theta_max 0.991
_diffrn_measurement_method '\w scan'
_diffrn_radiation_monochromator graphite
_diffrn_radiation_source 'fine-focus sealed tube'
_diffrn_radiation_type MoK\a
_diffrn_radiation_wavelength 0.71073
_diffrn_reflns_av_R_equivalents 0.0374
_diffrn_reflns_av_sigmaI/netI 0.0816
_diffrn_reflns_limit_h_max 1
_diffrn_reflns_limit_h_min -15
_diffrn_reflns_limit_k_max 16
_diffrn_reflns_limit_k_min -16
_diffrn_reflns_limit_l_max 19
_diffrn_reflns_limit_l_min -19
_diffrn_reflns_number 11086
_diffrn_reflns_theta_full 26.02
_diffrn_reflns_theta_max 26.02
_diffrn_reflns_theta_min 1.60
_diffrn_standards_decay_% none
_diffrn_standards_interval_count 97
_diffrn_standards_number 3
_exptl_absorpt_coefficient_mu 1.540
_exptl_absorpt_correction_T_max 0.8296
_exptl_absorpt_correction_T_min 0.6003
_exptl_absorpt_correction_type psi-scan
_exptl_crystal_colour colorless
_exptl_crystal_density_diffrn 1.687
_exptl_crystal_density_method 'not measured'
_exptl_crystal_description block
_exptl_crystal_F_000 1294
_exptl_crystal_size_max 0.37
_exptl_crystal_size_mid 0.32
_exptl_crystal_size_min 0.13
_refine_diff_density_max 0.644
_refine_diff_density_min -0.559
_refine_diff_density_rms 0.100
_refine_ls_extinction_method none
_refine_ls_goodness_of_fit_ref 1.012
_refine_ls_hydrogen_treatment constr
_refine_ls_matrix_type full
_refine_ls_number_parameters 697
_refine_ls_number_reflns 9684
_refine_ls_number_restraints 0
_refine_ls_restrained_S_all 1.012
_refine_ls_R_factor_all 0.0879
_refine_ls_R_factor_gt 0.0506
_refine_ls_shift/su_max 0.001
_refine_ls_shift/su_mean 0.000
_refine_ls_structure_factor_coef Fsqd
_refine_ls_weighting_details 'calc w=1/[\s^2^(Fo^2^)+(0.0707P)^2^+0.0000P] where P=(Fo^2^+2Fc^2^)/3'
_refine_ls_weighting_scheme calc
_refine_ls_wR_factor_gt 0.1190
_refine_ls_wR_factor_ref 0.1421
_reflns_number_gt 6524
_reflns_number_total 9684
_reflns_threshold_expression >2sigma(I)
_cod_data_source_file b912158g.txt
_cod_data_source_block 1
_cod_original_cell_volume 2477.9(8)
_cod_original_sg_symbol_H-M p-1
_cod_database_code 7211661

loop_
_symmetry_equiv_pos_as_xyz
'x, y, z'
'-x, -y, -z'

loop_
_atom_site_label
_atom_site_type_symbol
_atom_site_fract_x
_atom_site_fract_y
_atom_site_fract_z
_atom_site_U_iso_or_equiv
_atom_site_adp_type
_atom_site_occupancy
_atom_site_symmetry_multiplicity
_atom_site_calc_flag
_atom_site_refinement_flags
Zn1 Zn 0.21305(5) 0.37412(4) 1.04425(4) 0.02741(15) Uani 1 1 d .
Zn2 Zn 0.34930(5) 1.14352(4) 1.49181(4) 0.02727(15) Uani 1 1 d .
Zn3 Zn 0.07928(5) 0.18308(4) 0.85673(3) 0.02509(15) Uani 1 1 d .
C1 C 0.1829(6) 0.5739(5) 0.6588(4) 0.0460(15) Uani 1 1 d .
C2 C -0.0232(5) 0.5442(4) 0.6206(3) 0.0386(13) Uani 1 1 d .
C3 C 0.1086(5) 0.6791(4) 0.5691(3) 0.0379(13) Uani 1 1 d .
C4 C 0.0527(6) 0.4351(4) 0.7071(3) 0.0410(14) Uani 1 1 d .
H4A H 0.1011 0.3954 0.6961 0.049 Uiso 1 1 calc R
H4B H -0.0279 0.3875 0.6853 0.049 Uiso 1 1 calc R
C5 C 0.0823(5) 0.4792(4) 0.8069(3) 0.0338(12) Uani 1 1 d .
H5A H 0.1523 0.5419 0.8251 0.041 Uiso 1 1 calc R
H5B H 0.0195 0.4991 0.8197 0.041 Uiso 1 1 calc R
C6 C 0.1011(4) 0.4012(4) 0.8599(3) 0.0270(10) Uani 1 1 d .
C7 C -0.0967(5) 0.6626(5) 0.5457(4) 0.0431(14) Uani 1 1 d .
H7A H -0.1677 0.6027 0.5156 0.052 Uiso 1 1 calc R
H7B H -0.0783 0.7048 0.5030 0.052 Uiso 1 1 calc R
C8 C -0.1157(5) 0.7272(5) 0.6227(4) 0.0484(15) Uani 1 1 d .
H8A H -0.0401 0.7748 0.6610 0.058 Uiso 1 1 calc R
H8B H -0.1506 0.6800 0.6573 0.058 Uiso 1 1 calc R
C9 C -0.1908(5) 0.7914(5) 0.5998(4) 0.0455(14) Uani 1 1 d .
C10 C 0.3159(5) 0.7036(4) 0.6061(4) 0.0452(14) Uani 1 1 d .
H10A H 0.3689 0.7226 0.6656 0.054 Uiso 1 1 calc R
H10B H 0.3197 0.7680 0.5871 0.054 Uiso 1 1 calc R
C11 C 0.3559(5) 0.6403(4) 0.5443(4) 0.0395(13) Uani 1 1 d .
H11A H 0.3610 0.5797 0.5667 0.047 Uiso 1 1 calc R
H11B H 0.2993 0.6151 0.4860 0.047 Uiso 1 1 calc R
C12 C 0.4711(6) 0.7026(7) 0.5355(5) 0.077(3) Uani 1 1 d .
C13 C -0.3608(4) 0.1746(4) 1.0545(3) 0.0286(11) Uani 1 1 d .
C14 C -0.2599(4) 0.1432(4) 1.1930(3) 0.0269(10) Uani 1 1 d .
C15 C -0.4726(4) 0.0827(4) 1.1466(3) 0.0277(10) Uani 1 1 d .
C16 C -0.1501(4) 0.2249(4) 1.0941(3) 0.0312(11) Uani 1 1 d .
H16A H -0.0858 0.2477 1.1481 0.037 Uiso 1 1 calc R
H16B H -0.1485 0.2854 1.0693 0.037 Uiso 1 1 calc R
C17 C -0.1364(4) 0.1420(4) 1.0269(3) 0.0305(11) Uani 1 1 d .
H17A H -0.1238 0.0879 1.0560 0.037 Uiso 1 1 calc R
H17B H -0.2081 0.1095 0.9787 0.037 Uiso 1 1 calc R
C18 C -0.0368(4) 0.1862(4) 0.9882(3) 0.0262(10) Uani 1 1 d .
C19 C -0.3745(5) 0.0398(4) 1.2791(3) 0.0311(11) Uani 1 1 d .
H19A H -0.4352 0.0490 1.3041 0.037 Uiso 1 1 calc R
H19B H -0.3011 0.0716 1.3258 0.037 Uiso 1 1 calc R
C20 C -0.3996(5) -0.0757(4) 1.2482(3) 0.0330(11) Uani 1 1 d .
H20A H -0.3435 -0.0836 1.2172 0.040 Uiso 1 1 calc R
H20B H -0.4761 -0.1074 1.2053 0.040 Uiso 1 1 calc R
C21 C -0.3964(5) -0.1362(4) 1.3210(3) 0.0343(12) Uani 1 1 d .
C22 C -0.5734(4) 0.1091(4) 1.0062(3) 0.0291(11) Uani 1 1 d .
H22A H -0.6313 0.0424 1.0048 0.035 Uiso 1 1 calc R
H22B H -0.5605 0.1055 0.9476 0.035 Uiso 1 1 calc R
C23 C -0.6201(4) 0.1946(4) 1.0252(3) 0.0360(12) Uani 1 1 d .
H23A H -0.5627 0.2615 1.0265 0.043 Uiso 1 1 calc R
H23B H -0.6341 0.1981 1.0834 0.043 Uiso 1 1 calc R
C24 C -0.7315(4) 0.1751(4) 0.9554(3) 0.0294(11) Uani 1 1 d .
C25 C -0.0164(5) 0.1366(4) 0.6642(3) 0.0402(13) Uani 1 1 d .
H25A H -0.0453 0.1883 0.6804 0.048 Uiso 1 1 calc R
C26 C -0.0340(5) 0.0977(4) 0.5751(3) 0.0413(14) Uani 1 1 d .
H26A H -0.0751 0.1225 0.5327 0.050 Uiso 1 1 calc R
C27 C 0.0090(4) 0.0215(3) 0.5475(3) 0.0220(9) Uani 1 1 d .
C28 C 0.0654(5) -0.0131(4) 0.6152(3) 0.0365(13) Uani 1 1 d .
H28A H 0.0950 -0.0649 0.6011 0.044 Uiso 1 1 calc R
C29 C 0.0781(5) 0.0285(4) 0.7035(3) 0.0346(12) Uani 1 1 d .
H29A H 0.1151 0.0025 0.7474 0.042 Uiso 1 1 calc R
C30 C 0.3116(6) 0.9150(4) 1.4390(4) 0.0478(16) Uani 1 1 d .
H30A H 0.3186 0.9202 1.4996 0.057 Uiso 1 1 calc R
C31 C 0.2891(6) 0.8182(4) 1.3860(3) 0.0452(15) Uani 1 1 d .
H31A H 0.2808 0.7601 1.4107 0.054 Uiso 1 1 calc R
C32 C 0.2789(4) 0.8080(4) 1.2956(3) 0.0312(11) Uani 1 1 d .
C33 C 0.2914(5) 0.8975(4) 1.2633(3) 0.0371(12) Uani 1 1 d .
H33A H 0.2850 0.8942 1.2030 0.045 Uiso 1 1 calc R
C34 C 0.3136(5) 0.9919(4) 1.3204(3) 0.0362(12) Uani 1 1 d .
H34A H 0.3217 1.0511 1.2971 0.043 Uiso 1 1 calc R
C35 C 0.1737(5) 0.5812(4) 1.0963(3) 0.0374(12) Uani 1 1 d .
H35A H 0.1330 0.5651 1.0362 0.045 Uiso 1 1 calc R
C36 C 0.1937(5) 0.6778(4) 1.1478(3) 0.0345(12) Uani 1 1 d .
H36A H 0.1664 0.7251 1.1225 0.041 Uiso 1 1 calc R
C37 C 0.2546(4) 0.7047(4) 1.2375(3) 0.0294(11) Uani 1 1 d .
C38 C 0.2905(5) 0.6299(4) 1.2700(3) 0.0379(13) Uani 1 1 d .
H38A H 0.3312 0.6441 1.3299 0.045 Uiso 1 1 calc R
C39 C 0.2671(5) 0.5349(4) 1.2151(3) 0.0420(14) Uani 1 1 d .
H39A H 0.2921 0.4858 1.2392 0.050 Uiso 1 1 calc R
N1 N 0.0706(4) 0.5194(4) 0.6577(3) 0.0399(11) Uani 1 1 d .
N2 N -0.0006(4) 0.6254(4) 0.5771(3) 0.0390(11) Uani 1 1 d .
N3 N 0.1971(4) 0.6495(4) 0.6103(3) 0.0396(11) Uani 1 1 d .
N4 N -0.2612(3) 0.1817(3) 1.1161(3) 0.0279(9) Uani 1 1 d .
N5 N -0.3682(3) 0.0937(3) 1.2041(2) 0.0268(9) Uani 1 1 d .
N6 N -0.4646(3) 0.1249(3) 1.0723(3) 0.0276(9) Uani 1 1 d .
N7 N 0.0400(3) 0.1040(3) 0.7286(2) 0.0263(9) Uani 1 1 d .
N8 N 0.3239(4) 1.0020(3) 1.4079(3) 0.0326(10) Uani 1 1 d .
N9 N 0.2096(4) 0.5093(3) 1.1278(3) 0.0308(9) Uani 1 1 d .
O1 O 0.2649(4) 0.5568(5) 0.6991(4) 0.0820(18) Uani 1 1 d .
O2 O -0.1200(4) 0.4981(4) 0.6256(3) 0.0610(12) Uani 1 1 d .
O3 O 0.1256(4) 0.7484(3) 0.5297(3) 0.0558(12) Uani 1 1 d .
O4 O 0.1719(3) 0.4368(3) 0.9361(2) 0.0350(8) Uani 1 1 d .
O5 O 0.0441(3) 0.3057(2) 0.8233(2) 0.0313(8) Uani 1 1 d .
O6 O -0.2099(7) 0.8421(6) 0.6600(4) 0.121(3) Uani 1 1 d .
O7 O -0.2310(3) 0.7903(3) 0.5203(3) 0.0484(10) Uani 1 1 d .
O8 O 0.4984(3) 0.7646(4) 0.5026(4) 0.112(3) Uani 1 1 d .
O9 O 0.5232(3) 0.6287(4) 0.5079(4) 0.116(5) Uani 0.50 1 d PR
O9' O 0.5476(3) 0.7574(4) 0.6242(4) 0.086(4) Uani 0.50 1 d PR
O10 O -0.3577(3) 0.2089(3) 0.9887(3) 0.0463(10) Uani 1 1 d .
O11 O -0.1711(3) 0.1525(3) 1.2459(2) 0.0394(9) Uani 1 1 d .
O12 O -0.5657(3) 0.0381(3) 1.1580(3) 0.0472(10) Uani 1 1 d .
O13 O -0.0340(3) 0.1242(3) 0.9210(2) 0.0332(8) Uani 1 1 d .
O14 O 0.0334(3) 0.2769(3) 1.0215(2) 0.0317(8) Uani 1 1 d .
O15 O -0.3549(3) -0.0837(3) 1.4006(2) 0.0390(9) Uani 1 1 d .
O16 O -0.4327(5) -0.2326(3) 1.2983(3) 0.0701(15) Uani 1 1 d .
O17 O -0.7838(3) 0.0905(3) 0.9015(2) 0.0396(9) Uani 1 1 d .
O18 O -0.7705(3) 0.2504(3) 0.9529(2) 0.0323(8) Uani 1 1 d .
O1W O 0.3903(3) 0.4598(3) 1.0651(3) 0.0532(11) Uani 1 1 d .
H1WA H 0.4374 0.4280 1.0630 0.064 Uiso 1 1 d R
H1WB H 0.4150 0.5265 1.0758 0.064 Uiso 1 1 d R
O2W O 0.2422(3) 0.3029(3) 1.1463(2) 0.0444(10) Uani 1 1 d .
H2WA H 0.1856 0.2572 1.1561 0.053 Uiso 1 1 d R
H2WB H 0.3111 0.3187 1.1792 0.053 Uiso 1 1 d R
O3W O 0.5640(12) 0.5738(9) 0.3543(7) 0.267(7) Uani 1 1 d .
H3WA H 0.5456 0.6016 0.3115 0.320 Uiso 1 1 d R
H3WB H 0.5959 0.5288 0.3479 0.320 Uiso 1 1 d R
O4W O 0.4447(7) 0.3573(7) 1.2613(5) 0.178(4) Uani 1 1 d .
H4WA H 0.4504 0.3854 1.3146 0.214 Uiso 1 1 d R
H4WB H 0.5035 0.3490 1.2483 0.214 Uiso 1 1 d R
O5W O 0.6028(5) 0.4327(5) 1.1121(4) 0.115(2) Uani 1 1 d .
H5WA H 0.6283 0.4395 1.0668 0.138 Uiso 1 1 d R
H5WB H 0.6494 0.4400 1.1625 0.138 Uiso 1 1 d R
O6W O 0.1123(5) 0.1081(4) 1.1582(3) 0.0885(18) Uani 1 1 d .
H6WA H 0.1173 0.0612 1.1196 0.106 Uiso 1 1 d R
H6WB H 0.1611 0.1308 1.2097 0.106 Uiso 1 1 d R
O7W O 0.4760(4) 0.6720(3) 1.1164(3) 0.0691(14) Uani 1 1 d .
H7WA H 0.5023 0.6993 1.1722 0.083 Uiso 1 1 d R
H7WB H 0.4769 0.7111 1.0794 0.083 Uiso 1 1 d R
O8W O 0.7268(13) 0.6653(13) 1.254(2) 0.62(2) Uani 1 1 d .
H8WA H 0.7954 0.6964 1.2887 0.741 Uiso 1 1 d R
H8WB H 0.7096 0.6071 1.2176 0.741 Uiso 1 1 d R

loop_
_atom_site_aniso_label
_atom_site_aniso_U_11
_atom_site_aniso_U_22
_atom_site_aniso_U_33
_atom_site_aniso_U_23
_atom_site_aniso_U_13
_atom_site_aniso_U_12
Zn1 0.0305(3) 0.0266(3) 0.0240(3) 0.0059(2) 0.0052(2) 0.0107(3)
Zn2 0.0293(3) 0.0293(3) 0.0261(3) 0.0091(2) 0.0088(2) 0.0127(3)
Zn3 0.0306(3) 0.0283(3) 0.0179(3) 0.0045(2) 0.0060(2) 0.0138(2)
C1 0.058(4) 0.067(4) 0.044(3) 0.033(3) 0.029(3) 0.044(3)
C2 0.045(3) 0.043(3) 0.032(3) 0.015(2) 0.009(3) 0.019(3)
C3 0.050(3) 0.048(3) 0.033(3) 0.022(3) 0.018(3) 0.029(3)
C4 0.065(4) 0.041(3) 0.031(3) 0.021(2) 0.016(3) 0.030(3)
C5 0.046(3) 0.031(3) 0.034(3) 0.016(2) 0.014(2) 0.021(2)
C6 0.037(3) 0.029(3) 0.025(2) 0.012(2) 0.015(2) 0.019(2)
C7 0.039(3) 0.056(4) 0.041(3) 0.021(3) 0.003(3) 0.028(3)
C8 0.046(4) 0.055(4) 0.049(3) 0.016(3) 0.005(3) 0.029(3)
C9 0.039(3) 0.053(4) 0.049(4) 0.017(3) 0.009(3) 0.021(3)
C10 0.049(4) 0.039(3) 0.049(3) 0.011(3) 0.013(3) 0.017(3)
C11 0.033(3) 0.043(3) 0.041(3) 0.011(3) 0.012(2) 0.009(3)
C12 0.032(4) 0.113(7) 0.087(6) 0.061(5) 0.012(4) 0.014(4)
C13 0.035(3) 0.033(3) 0.029(3) 0.014(2) 0.015(2) 0.020(2)
C14 0.031(3) 0.025(2) 0.032(3) 0.008(2) 0.011(2) 0.016(2)
C15 0.028(3) 0.031(3) 0.030(3) 0.014(2) 0.010(2) 0.015(2)
C16 0.024(3) 0.037(3) 0.032(3) 0.006(2) 0.014(2) 0.007(2)
C17 0.030(3) 0.032(3) 0.036(3) 0.013(2) 0.021(2) 0.012(2)
C18 0.025(3) 0.030(3) 0.027(2) 0.010(2) 0.008(2) 0.012(2)
C19 0.038(3) 0.040(3) 0.022(2) 0.014(2) 0.010(2) 0.020(2)
C20 0.041(3) 0.037(3) 0.021(2) 0.008(2) 0.005(2) 0.015(2)
C21 0.040(3) 0.031(3) 0.029(3) 0.011(2) 0.008(2) 0.010(2)
C22 0.027(3) 0.033(3) 0.026(2) 0.005(2) 0.000(2) 0.015(2)
C23 0.032(3) 0.035(3) 0.038(3) -0.004(2) -0.001(2) 0.019(2)
C24 0.030(3) 0.037(3) 0.028(3) 0.012(2) 0.010(2) 0.018(2)
C25 0.058(4) 0.050(3) 0.027(3) 0.009(2) 0.010(3) 0.040(3)
C26 0.065(4) 0.050(3) 0.019(2) 0.008(2) 0.005(3) 0.040(3)
C27 0.027(2) 0.021(2) 0.018(2) 0.0057(18) 0.0058(19) 0.009(2)
C28 0.055(4) 0.042(3) 0.022(2) 0.003(2) 0.005(2) 0.036(3)
C29 0.052(3) 0.041(3) 0.017(2) 0.006(2) 0.001(2) 0.031(3)
C30 0.084(5) 0.048(3) 0.027(3) 0.016(3) 0.018(3) 0.040(3)
C31 0.081(5) 0.038(3) 0.030(3) 0.016(2) 0.021(3) 0.034(3)
C32 0.032(3) 0.033(3) 0.031(3) 0.008(2) 0.010(2) 0.014(2)
C33 0.053(4) 0.037(3) 0.027(3) 0.009(2) 0.017(2) 0.019(3)
C34 0.052(4) 0.034(3) 0.030(3) 0.011(2) 0.019(3) 0.018(3)
C35 0.042(3) 0.043(3) 0.027(3) 0.004(2) 0.003(2) 0.021(3)
C36 0.045(3) 0.036(3) 0.027(3) 0.009(2) 0.005(2) 0.024(3)
C37 0.033(3) 0.033(3) 0.026(2) 0.008(2) 0.010(2) 0.016(2)
C38 0.053(4) 0.039(3) 0.022(2) 0.007(2) 0.002(2) 0.022(3)
C39 0.066(4) 0.040(3) 0.026(3) 0.010(2) 0.009(3) 0.028(3)
N1 0.051(3) 0.050(3) 0.037(3) 0.027(2) 0.018(2) 0.032(2)
N2 0.048(3) 0.046(3) 0.037(2) 0.021(2) 0.016(2) 0.029(2)
N3 0.050(3) 0.050(3) 0.043(3) 0.026(2) 0.026(2) 0.034(2)
N4 0.026(2) 0.033(2) 0.030(2) 0.0124(18) 0.0133(18) 0.0124(19)
N5 0.029(2) 0.035(2) 0.024(2) 0.0122(17) 0.0099(17) 0.0171(19)
N6 0.024(2) 0.035(2) 0.029(2) 0.0099(18) 0.0084(17) 0.0160(19)
N7 0.033(2) 0.029(2) 0.0194(19) 0.0051(16) 0.0070(17) 0.0148(19)
N8 0.044(3) 0.030(2) 0.026(2) 0.0079(18) 0.0087(19) 0.017(2)
N9 0.031(2) 0.035(2) 0.026(2) 0.0078(18) 0.0052(18) 0.013(2)
O1 0.061(3) 0.133(5) 0.107(4) 0.091(4) 0.044(3) 0.066(3)
O2 0.043(3) 0.063(3) 0.075(3) 0.035(3) 0.008(2) 0.015(2)
O3 0.066(3) 0.061(3) 0.067(3) 0.046(2) 0.030(2) 0.037(2)
O4 0.048(2) 0.0262(18) 0.0263(18) 0.0070(14) 0.0028(17) 0.0130(17)
O5 0.045(2) 0.0262(18) 0.0244(17) 0.0074(14) 0.0059(16) 0.0170(17)
O6 0.194(7) 0.172(6) 0.061(4) 0.022(4) 0.027(4) 0.158(6)
O7 0.042(2) 0.065(3) 0.050(2) 0.025(2) 0.011(2) 0.030(2)
O8 0.040(3) 0.121(5) 0.209(7) 0.131(5) 0.046(4) 0.028(3)
O9 0.085(9) 0.084(8) 0.197(15) 0.011(9) 0.108(10) 0.021(7)
O9' 0.046(6) 0.109(9) 0.061(6) 0.020(6) -0.002(5) -0.014(6)
O10 0.045(2) 0.071(3) 0.044(2) 0.038(2) 0.0228(19) 0.031(2)
O11 0.027(2) 0.058(2) 0.0323(19) 0.0150(18) 0.0027(16) 0.0163(18)
O12 0.027(2) 0.064(3) 0.058(3) 0.036(2) 0.0170(19) 0.0139(19)
O13 0.037(2) 0.0341(19) 0.0302(19) 0.0070(15) 0.0165(16) 0.0115(16)
O14 0.0251(18) 0.033(2) 0.0365(19) 0.0058(16) 0.0133(16) 0.0072(16)
O15 0.059(3) 0.039(2) 0.0220(18) 0.0117(16) 0.0102(17) 0.0199(19)
O16 0.114(4) 0.033(2) 0.045(3) 0.0139(19) 0.002(3) 0.014(3)
O17 0.042(2) 0.036(2) 0.033(2) 0.0005(16) -0.0024(17) 0.0163(18)
O18 0.0301(19) 0.037(2) 0.0315(19) 0.0045(15) 0.0023(15) 0.0200(16)
O1W 0.035(2) 0.035(2) 0.084(3) 0.004(2) 0.017(2) 0.0095(18)
O2W 0.045(2) 0.044(2) 0.041(2) 0.0191(18) 0.0026(18) 0.0139(19)
O3W 0.43(2) 0.282(13) 0.157(9) 0.020(9) -0.003(11) 0.282(15)
O4W 0.112(6) 0.234(10) 0.139(7) 0.038(7) -0.059(5) 0.064(7)
O5W 0.058(4) 0.172(7) 0.092(4) 0.037(4) 0.010(3) 0.015(4)
O6W 0.127(5) 0.052(3) 0.065(3) 0.017(3) 0.010(3) 0.015(3)
O7W 0.089(4) 0.054(3) 0.051(3) 0.013(2) 0.010(3) 0.014(3)
O8W 0.211(15) 0.294(19) 1.46(7) 0.19(3) 0.35(3) 0.171(15)

loop_
_atom_type_symbol
_atom_type_description
_atom_type_scat_dispersion_real
_atom_type_scat_dispersion_imag
_atom_type_scat_source
C C 0.0033 0.0016 'International Tables Vol C Tables 4.2.6.8 and 6.1.1.4'
H H 0.0000 0.0000 'International Tables Vol C Tables 4.2.6.8 and 6.1.1.4'
N N 0.0061 0.0033 'International Tables Vol C Tables 4.2.6.8 and 6.1.1.4'
O O 0.0106 0.0060 'International Tables Vol C Tables 4.2.6.8 and 6.1.1.4'
Zn Zn 0.2839 1.4301 'International Tables Vol C Tables 4.2.6.8 and 6.1.1.4'

loop_
_geom_angle_atom_site_label_1
_geom_angle_atom_site_label_2
_geom_angle_atom_site_label_3
_geom_angle
_geom_angle_site_symmetry_1
_geom_angle_site_symmetry_3
O2W Zn1 O4 175.67(15) . .
O2W Zn1 O1W 93.84(17) . .
O4 Zn1 O1W 90.05(16) . .
O2W Zn1 N9 94.09(15) . .
O4 Zn1 N9 88.04(14) . .
O1W Zn1 N9 86.57(16) . .
O2W Zn1 O14 84.26(15) . .
O4 Zn1 O14 91.75(14) . .
O1W Zn1 O14 176.29(14) . .
N9 Zn1 O14 96.73(14) . .
O2W Zn1 O18 90.69(14) . 1_655
O4 Zn1 O18 87.52(13) . 1_655
O1W Zn1 O18 88.30(14) . 1_655
N9 Zn1 O18 173.21(15) . 1_655
O14 Zn1 O18 88.54(13) . 1_655
O8 Zn2 O7 114.33(19) 2_677 2_577
O8 Zn2 O15 109.94(19) 2_677 2_568
O7 Zn2 O15 109.21(16) 2_577 2_568
O8 Zn2 N8 105.3(2) 2_677 .
O7 Zn2 N8 122.69(18) 2_577 .
O15 Zn2 N8 93.16(15) 2_568 .
O13 Zn3 O18 103.61(15) . 1_655
O13 Zn3 O5 104.63(14) . .
O18 Zn3 O5 103.10(14) 1_655 .
O13 Zn3 N7 114.92(16) . .
O18 Zn3 N7 131.94(15) 1_655 .
O5 Zn3 N7 94.15(14) . .
O13 Zn3 C24 101.64(15) . 1_655
O18 Zn3 C24 28.98(14) 1_655 1_655
O5 Zn3 C24 130.26(15) . 1_655
N7 Zn3 C24 111.78(16) . 1_655
O1 C1 N1 122.8(5) . .
O1 C1 N3 121.2(6) . .
N1 C1 N3 116.0(5) . .
O2 C2 N1 122.2(5) . .
O2 C2 N2 121.8(5) . .
N1 C2 N2 116.0(5) . .
O3 C3 N3 121.9(5) . .
O3 C3 N2 122.2(5) . .
N3 C3 N2 115.9(4) . .
N1 C4 C5 111.6(4) . .
N1 C4 H4A 109.3 . .
C5 C4 H4A 109.3 . .
N1 C4 H4B 109.3 . .
C5 C4 H4B 109.3 . .
H4A C4 H4B 108.0 . .
C6 C5 C4 112.0(4) . .
C6 C5 H5A 109.2 . .
C4 C5 H5A 109.2 . .
C6 C5 H5B 109.2 . .
C4 C5 H5B 109.2 . .
H5A C5 H5B 107.9 . .
O4 C6 O5 125.9(4) . .
O4 C6 C5 117.3(4) . .
O5 C6 C5 116.8(4) . .
N2 C7 C8 111.1(4) . .
N2 C7 H7A 109.4 . .
C8 C7 H7A 109.4 . .
N2 C7 H7B 109.4 . .
C8 C7 H7B 109.4 . .
H7A C7 H7B 108.0 . .
C7 C8 C9 117.1(5) . .
C7 C8 H8A 108.0 . .
C9 C8 H8A 108.0 . .
C7 C8 H8B 108.0 . .
C9 C8 H8B 108.0 . .
H8A C8 H8B 107.3 . .
O6 C9 O7 121.9(6) . .
O6 C9 C8 118.8(6) . .
O7 C9 C8 119.3(6) . .
N3 C10 C11 114.1(5) . .
N3 C10 H10A 108.7 . .
C11 C10 H10A 108.7 . .
N3 C10 H10B 108.7 . .
C11 C10 H10B 108.7 . .
H10A C10 H10B 107.6 . .
C12 C11 C10 111.7(6) . .
C12 C11 H11A 109.3 . .
C10 C11 H11A 109.3 . .
C12 C11 H11B 109.3 . .
C10 C11 H11B 109.3 . .
H11A C11 H11B 107.9 . .
O8 C12 O9 105.2(7) . .
O8 C12 O9' 97.6(7) . .
O9 C12 O9' 102.2(5) . .
O8 C12 C11 132.7(7) . .
O9 C12 C11 107.0(6) . .
O9' C12 C11 108.2(6) . .
O10 C13 N4 122.0(5) . .
O10 C13 N6 122.0(5) . .
N4 C13 N6 116.0(4) . .
O11 C14 N5 122.5(4) . .
O11 C14 N4 122.3(4) . .
N5 C14 N4 115.1(4) . .
O12 C15 N5 123.2(4) . .
O12 C15 N6 121.4(4) . .
N5 C15 N6 115.4(4) . .
N4 C16 C17 110.3(4) . .
N4 C16 H16A 109.6 . .
C17 C16 H16A 109.6 . .
N4 C16 H16B 109.6 . .
C17 C16 H16B 109.6 . .
H16A C16 H16B 108.1 . .
C18 C17 C16 113.1(4) . .
C18 C17 H17A 109.0 . .
C16 C17 H17A 109.0 . .
C18 C17 H17B 109.0 . .
C16 C17 H17B 109.0 . .
H17A C17 H17B 107.8 . .
O14 C18 O13 125.3(4) . .
O14 C18 C17 119.5(4) . .
O13 C18 C17 115.2(4) . .
N5 C19 C20 111.3(4) . .
N5 C19 H19A 109.4 . .
C20 C19 H19A 109.4 . .
N5 C19 H19B 109.4 . .
C20 C19 H19B 109.4 . .
H19A C19 H19B 108.0 . .
C19 C20 C21 115.6(4) . .
C19 C20 H20A 108.4 . .
C21 C20 H20A 108.4 . .
C19 C20 H20B 108.4 . .
C21 C20 H20B 108.4 . .
H20A C20 H20B 107.4 . .
O16 C21 O15 124.7(5) . .
O16 C21 C20 118.0(5) . .
O15 C21 C20 117.3(4) . .
N6 C22 C23 113.2(4) . .
N6 C22 H22A 108.9 . .
C23 C22 H22A 108.9 . .
N6 C22 H22B 108.9 . .
C23 C22 H22B 108.9 . .
H22A C22 H22B 107.7 . .
C22 C23 C24 111.2(4) . .
C22 C23 H23A 109.4 . .
C24 C23 H23A 109.4 . .
C22 C23 H23B 109.4 . .
C24 C23 H23B 109.4 . .
H23A C23 H23B 108.0 . .
O17 C24 O18 120.4(4) . .
O17 C24 C23 121.3(4) . .
O18 C24 C23 118.3(4) . .
O17 C24 Zn3 72.0(3) . 1_455
O18 C24 Zn3 48.5(2) . 1_455
C23 C24 Zn3 166.5(4) . 1_455
N7 C25 C26 123.2(5) . .
N7 C25 H25A 118.4 . .
C26 C25 H25A 118.4 . .
C25 C26 C27 120.6(5) . .
C25 C26 H26A 119.7 . .
C27 C26 H26A 119.7 . .
C28 C27 C26 115.5(4) . .
C28 C27 C27 122.9(5) . 2_556
C26 C27 C27 121.6(5) . 2_556
C29 C28 C27 120.6(4) . .
C29 C28 H28A 119.7 . .
C27 C28 H28A 119.7 . .
N7 C29 C28 123.0(4) . .
N7 C29 H29A 118.5 . .
C28 C29 H29A 118.5 . .
N8 C30 C31 123.5(5) . .
N8 C30 H30A 118.3 . .
C31 C30 H30A 118.3 . .
C30 C31 C32 119.7(5) . .
C30 C31 H31A 120.2 . .
C32 C31 H31A 120.2 . .
C33 C32 C31 117.0(5) . .
C33 C32 C37 122.5(5) . .
C31 C32 C37 120.5(5) . .
C34 C33 C32 120.2(5) . .
C34 C33 H33A 119.9 . .
C32 C33 H33A 119.9 . .
N8 C34 C33 122.9(5) . .
N8 C34 H34A 118.5 . .
C33 C34 H34A 118.5 . .
N9 C35 C36 123.5(5) . .
N9 C35 H35A 118.3 . .
C36 C35 H35A 118.3 . .
C35 C36 C37 119.9(5) . .
C35 C36 H36A 120.1 . .
C37 C36 H36A 120.1 . .
C38 C37 C36 116.5(5) . .
C38 C37 C32 121.7(4) . .
C36 C37 C32 121.9(4) . .
C39 C38 C37 120.7(5) . .
C39 C38 H38A 119.7 . .
C37 C38 H38A 119.7 . .
N9 C39 C38 122.9(5) . .
N9 C39 H39A 118.6 . .
C38 C39 H39A 118.6 . .
C2 N1 C1 124.2(5) . .
C2 N1 C4 118.5(5) . .
C1 N1 C4 117.0(5) . .
C2 N2 C3 123.5(5) . .
C2 N2 C7 117.3(5) . .
C3 N2 C7 119.0(4) . .
C1 N3 C3 124.1(5) . .
C1 N3 C10 116.6(5) . .
C3 N3 C10 119.3(4) . .
C13 N4 C14 124.3(4) . .
C13 N4 C16 117.0(4) . .
C14 N4 C16 118.5(4) . .
C15 N5 C14 125.0(4) . .
C15 N5 C19 116.6(4) . .
C14 N5 C19 118.2(4) . .
C13 N6 C15 124.1(4) . .
C13 N6 C22 118.3(4) . .
C15 N6 C22 117.5(4) . .
C29 N7 C25 117.0(4) . .
C29 N7 Zn3 124.0(3) . .
C25 N7 Zn3 118.5(3) . .
C30 N8 C34 116.8(4) . .
C30 N8 Zn2 120.8(3) . .
C34 N8 Zn2 122.3(3) . .
C35 N9 C39 116.6(4) . .
C35 N9 Zn1 123.6(3) . .
C39 N9 Zn1 118.5(3) . .
C6 O4 Zn1 134.7(3) . .
C6 O5 Zn3 126.9(3) . .
C9 O7 Zn2 110.6(4) . 2_577
C12 O8 Zn2 130.7(5) . 2_677
C18 O13 Zn3 117.2(3) . .
C18 O14 Zn1 141.9(3) . .
C21 O15 Zn2 125.3(3) . 2_568
C24 O18 Zn3 102.5(3) . 1_455
C24 O18 Zn1 139.2(3) . 1_455
Zn3 O18 Zn1 107.57(15) 1_455 1_455
Zn1 O1W H1WA 120.1 . .
Zn1 O1W H1WB 119.9 . .
H1WA O1W H1WB 120.0 . .
Zn1 O2W H2WA 120.0 . .
Zn1 O2W H2WB 120.0 . .
H2WA O2W H2WB 120.0 . .
H3WA O3W H3WB 120.0 . .
H4WA O4W H4WB 120.0 . .
H5WA O5W H5WB 120.0 . .
H6WA O6W H6WB 120.0 . .
H7WA O7W H7WB 120.0 . .
H8WA O8W H8WB 120.0 . .

loop_
_geom_bond_atom_site_label_1
_geom_bond_atom_site_label_2
_geom_bond_distance
_geom_bond_site_symmetry_2
Zn1 O2W 2.032(3) .
Zn1 O4 2.064(3) .
Zn1 O1W 2.096(4) .
Zn1 N9 2.143(4) .
Zn1 O14 2.155(3) .
Zn1 O18 2.165(3) 1_655
Zn2 O8 1.912(4) 2_677
Zn2 O7 1.978(4) 2_577
Zn2 O15 1.990(3) 2_568
Zn2 N8 2.083(4) .
Zn3 O13 1.966(3) .
Zn3 O18 1.994(3) 1_655
Zn3 O5 1.997(3) .
Zn3 N7 2.024(4) .
Zn3 C24 2.598(5) 1_655
C1 O1 1.203(7) .
C1 N1 1.372(8) .
C1 N3 1.372(7) .
C2 O2 1.212(7) .
C2 N1 1.371(7) .
C2 N2 1.385(7) .
C3 O3 1.204(6) .
C3 N3 1.376(7) .
C3 N2 1.385(7) .
C4 N1 1.479(6) .
C4 C5 1.519(7) .
C4 H4A 0.9700 .
C4 H4B 0.9700 .
C5 C6 1.503(6) .
C5 H5A 0.9700 .
C5 H5B 0.9700 .
C6 O4 1.251(6) .
C6 O5 1.259(6) .
C7 N2 1.483(6) .
C7 C8 1.510(8) .
C7 H7A 0.9700 .
C7 H7B 0.9700 .
C8 C9 1.518(8) .
C8 H8A 0.9700 .
C8 H8B 0.9700 .
C9 O6 1.211(7) .
C9 O7 1.242(7) .
C10 N3 1.468(7) .
C10 C11 1.491(7) .
C10 H10A 0.9700 .
C10 H10B 0.9700 .
C11 C12 1.483(8) .
C11 H11A 0.9700 .
C11 H11B 0.9700 .
C12 O8 1.068(8) .
C12 O9 1.447(10) .
C12 O9' 1.449(10) .
C13 O10 1.204(6) .
C13 N4 1.379(6) .
C13 N6 1.382(6) .
C14 O11 1.200(6) .
C14 N5 1.382(6) .
C14 N4 1.392(6) .
C15 O12 1.206(6) .
C15 N5 1.377(6) .
C15 N6 1.391(6) .
C16 N4 1.478(6) .
C16 C17 1.524(7) .
C16 H16A 0.9700 .
C16 H16B 0.9700 .
C17 C18 1.511(6) .
C17 H17A 0.9700 .
C17 H17B 0.9700 .
C18 O14 1.235(6) .
C18 O13 1.277(5) .
C19 N5 1.491(6) .
C19 C20 1.507(7) .
C19 H19A 0.9700 .
C19 H19B 0.9700 .
C20 C21 1.517(6) .
C20 H20A 0.9700 .
C20 H20B 0.9700 .
C21 O16 1.230(6) .
C21 O15 1.257(6) .
C22 N6 1.464(6) .
C22 C23 1.502(6) .
C22 H22A 0.9700 .
C22 H22B 0.9700 .
C23 C24 1.504(7) .
C23 H23A 0.9700 .
C23 H23B 0.9700 .
C24 O17 1.224(6) .
C24 O18 1.289(6) .
C24 Zn3 2.598(5) 1_455
C25 N7 1.328(6) .
C25 C26 1.372(7) .
C25 H25A 0.9300 .
C26 C27 1.390(7) .
C26 H26A 0.9300 .
C27 C28 1.382(6) .
C27 C27 1.469(8) 2_556
C28 C29 1.380(6) .
C28 H28A 0.9300 .
C29 N7 1.328(6) .
C29 H29A 0.9300 .
C30 N8 1.340(6) .
C30 C31 1.378(7) .
C30 H30A 0.9300 .
C31 C32 1.385(7) .
C31 H31A 0.9300 .
C32 C33 1.381(7) .
C32 C37 1.479(7) .
C33 C34 1.381(7) .
C33 H33A 0.9300 .
C34 N8 1.340(6) .
C34 H34A 0.9300 .
C35 N9 1.331(6) .
C35 C36 1.374(7) .
C35 H35A 0.9300 .
C36 C37 1.386(7) .
C36 H36A 0.9300 .
C37 C38 1.376(7) .
C38 C39 1.369(7) .
C38 H38A 0.9300 .
C39 N9 1.344(6) .
C39 H39A 0.9300 .
O7 Zn2 1.978(4) 2_577
O8 Zn2 1.912(4) 2_677
O15 Zn2 1.990(3) 2_568
O18 Zn3 1.994(3) 1_455
O18 Zn1 2.165(3) 1_455
O1W H1WA 0.8500 .
O1W H1WB 0.8500 .
O2W H2WA 0.8499 .
O2W H2WB 0.8499 .
O3W H3WA 0.8501 .
O3W H3WB 0.8499 .
O4W H4WA 0.8502 .
O4W H4WB 0.8500 .
O5W H5WA 0.8500 .
O5W H5WB 0.8501 .
O6W H6WA 0.8499 .
O6W H6WB 0.8499 .
O7W H7WA 0.8501 .
O7W H7WB 0.8499 .
O8W H8WA 0.8500 .
O8W H8WB 0.8500 .

loop_
_geom_torsion_atom_site_label_1
_geom_torsion_atom_site_label_2
_geom_torsion_atom_site_label_3
_geom_torsion_atom_site_label_4
_geom_torsion
_geom_torsion_site_symmetry_1
_geom_torsion_site_symmetry_4
N1 C4 C5 C6 -162.1(5) . .
C4 C5 C6 O4 149.1(5) . .
C4 C5 C6 O5 -30.7(7) . .
N2 C7 C8 C9 166.2(5) . .
C7 C8 C9 O6 178.3(7) . .
C7 C8 C9 O7 -1.4(9) . .
N3 C10 C11 C12 174.0(5) . .
C10 C11 C12 O8 -72.6(12) . .
C10 C11 C12 O9 156.5(5) . .
C10 C11 C12 O9' 47.0(7) . .
N4 C16 C17 C18 169.0(4) . .
C16 C17 C18 O14 10.6(6) . .
C16 C17 C18 O13 -168.5(4) . .
N5 C19 C20 C21 174.3(4) . .
C19 C20 C21 O16 169.6(5) . .
C19 C20 C21 O15 -11.5(7) . .
N6 C22 C23 C24 179.8(4) . .
C22 C23 C24 O17 12.0(7) . .
C22 C23 C24 O18 -167.3(4) . .
C22 C23 C24 Zn3 -178.6(13) . 1_455
N7 C25 C26 C27 -1.0(10) . .
C25 C26 C27 C28 2.2(8) . .
C25 C26 C27 C27 179.8(6) . 2_556
C26 C27 C28 C29 -1.1(8) . .
C27 C27 C28 C29 -178.7(6) 2_556 .
C27 C28 C29 N7 -1.3(9) . .
N8 C30 C31 C32 0.4(10) . .
C30 C31 C32 C33 -0.4(9) . .
C30 C31 C32 C37 -179.9(5) . .
C31 C32 C33 C34 0.2(8) . .
C37 C32 C33 C34 179.7(5) . .
C32 C33 C34 N8 0.0(9) . .
N9 C35 C36 C37 0.3(9) . .
C35 C36 C37 C38 -0.8(8) . .
C35 C36 C37 C32 179.6(5) . .
C33 C32 C37 C38 151.2(6) . .
C31 C32 C37 C38 -29.3(8) . .
C33 C32 C37 C36 -29.3(8) . .
C31 C32 C37 C36 150.2(6) . .
C36 C37 C38 C39 0.5(8) . .
C32 C37 C38 C39 180.0(5) . .
C37 C38 C39 N9 0.5(9) . .
O2 C2 N1 C1 -175.5(6) . .
N2 C2 N1 C1 4.5(8) . .
O2 C2 N1 C4 -1.5(8) . .
N2 C2 N1 C4 178.5(5) . .
O1 C1 N1 C2 172.7(6) . .
N3 C1 N1 C2 -7.8(8) . .
O1 C1 N1 C4 -1.4(9) . .
N3 C1 N1 C4 178.1(5) . .
C5 C4 N1 C2 -95.7(6) . .
C5 C4 N1 C1 78.7(6) . .
O2 C2 N2 C3 -179.2(5) . .
N1 C2 N2 C3 0.8(8) . .
O2 C2 N2 C7 7.0(8) . .
N1 C2 N2 C7 -173.0(5) . .
O3 C3 N2 C2 178.8(5) . .
N3 C3 N2 C2 -2.2(8) . .
O3 C3 N2 C7 -7.5(8) . .
N3 C3 N2 C7 171.5(5) . .
C8 C7 N2 C2 74.5(6) . .
C8 C7 N2 C3 -99.6(6) . .
O1 C1 N3 C3 -174.2(6) . .
N1 C1 N3 C3 6.3(8) . .
O1 C1 N3 C10 3.4(9) . .
N1 C1 N3 C10 -176.1(5) . .
O3 C3 N3 C1 177.4(6) . .
N2 C3 N3 C1 -1.5(8) . .
O3 C3 N3 C10 -0.2(8) . .
N2 C3 N3 C10 -179.1(5) . .
C11 C10 N3 C1 76.1(7) . .
C11 C10 N3 C3 -106.1(6) . .
O10 C13 N4 C14 -179.8(5) . .
N6 C13 N4 C14 -0.3(7) . .
O10 C13 N4 C16 -5.4(7) . .
N6 C13 N4 C16 174.1(4) . .
O11 C14 N4 C13 -178.7(5) . .
N5 C14 N4 C13 1.1(7) . .
O11 C14 N4 C16 7.0(7) . .
N5 C14 N4 C16 -173.2(4) . .
C17 C16 N4 C13 -77.9(5) . .
C17 C16 N4 C14 96.8(5) . .
O12 C15 N5 C14 179.2(5) . .
N6 C15 N5 C14 0.6(7) . .
O12 C15 N5 C19 4.7(7) . .
N6 C15 N5 C19 -173.9(4) . .
O11 C14 N5 C15 178.6(5) . .
N4 C14 N5 C15 -1.3(7) . .
O11 C14 N5 C19 -7.0(7) . .
N4 C14 N5 C19 173.2(4) . .
C20 C19 N5 C15 79.1(5) . .
C20 C19 N5 C14 -95.8(5) . .
O10 C13 N6 C15 179.1(5) . .
N4 C13 N6 C15 -0.5(7) . .
O10 C13 N6 C22 3.4(7) . .
N4 C13 N6 C22 -176.1(4) . .
O12 C15 N6 C13 -178.3(5) . .
N5 C15 N6 C13 0.3(7) . .
O12 C15 N6 C22 -2.6(7) . .
N5 C15 N6 C22 176.1(4) . .
C23 C22 N6 C13 -94.4(5) . .
C23 C22 N6 C15 89.6(5) . .
C28 C29 N7 C25 2.5(8) . .
C28 C29 N7 Zn3 -169.7(4) . .
C26 C25 N7 C29 -1.4(8) . .
C26 C25 N7 Zn3 171.3(5) . .
O13 Zn3 N7 C29 -93.0(4) . .
O18 Zn3 N7 C29 47.0(5) 1_655 .
O5 Zn3 N7 C29 158.7(4) . .
C24 Zn3 N7 C29 22.1(5) 1_655 .
O13 Zn3 N7 C25 94.8(4) . .
O18 Zn3 N7 C25 -125.2(4) 1_655 .
O5 Zn3 N7 C25 -13.4(4) . .
C24 Zn3 N7 C25 -150.0(4) 1_655 .
C31 C30 N8 C34 -0.1(9) . .
C31 C30 N8 Zn2 176.8(5) . .
C33 C34 N8 C30 -0.1(8) . .
C33 C34 N8 Zn2 -176.9(4) . .
O8 Zn2 N8 C30 115.4(5) 2_677 .
O7 Zn2 N8 C30 -111.5(5) 2_577 .
O15 Zn2 N8 C30 3.7(5) 2_568 .
O8 Zn2 N8 C34 -67.9(5) 2_677 .
O7 Zn2 N8 C34 65.2(5) 2_577 .
O15 Zn2 N8 C34 -179.5(4) 2_568 .
C36 C35 N9 C39 0.7(8) . .
C36 C35 N9 Zn1 -165.9(4) . .
C38 C39 N9 C35 -1.1(8) . .
C38 C39 N9 Zn1 166.2(5) . .
O2W Zn1 N9 C35 -168.4(4) . .
O4 Zn1 N9 C35 7.9(4) . .
O1W Zn1 N9 C35 98.0(4) . .
O14 Zn1 N9 C35 -83.7(4) . .
O18 Zn1 N9 C35 57.0(13) 1_655 .
O2W Zn1 N9 C39 25.2(4) . .
O4 Zn1 N9 C39 -158.5(4) . .
O1W Zn1 N9 C39 -68.4(4) . .
O14 Zn1 N9 C39 109.9(4) . .
O18 Zn1 N9 C39 -109.4(11) 1_655 .
O5 C6 O4 Zn1 -12.0(8) . .
C5 C6 O4 Zn1 168.3(3) . .
O2W Zn1 O4 C6 -15(2) . .
O1W Zn1 O4 C6 139.0(5) . .
N9 Zn1 O4 C6 -134.4(5) . .
O14 Zn1 O4 C6 -37.7(5) . .
O18 Zn1 O4 C6 50.7(5) 1_655 .
O4 C6 O5 Zn3 -18.9(7) . .
C5 C6 O5 Zn3 160.9(3) . .
O13 Zn3 O5 C6 103.8(4) . .
O18 Zn3 O5 C6 -4.3(4) 1_655 .
N7 Zn3 O5 C6 -139.2(4) . .
C24 Zn3 O5 C6 -15.9(5) 1_655 .
O6 C9 O7 Zn2 -11.1(9) . 2_577
C8 C9 O7 Zn2 168.7(4) . 2_577
O9 C12 O8 Zn2 -59.3(11) . 2_677
O9' C12 O8 Zn2 45.7(10) . 2_677
C11 C12 O8 Zn2 169.2(6) . 2_677
O14 C18 O13 Zn3 -7.6(6) . .
C17 C18 O13 Zn3 171.4(3) . .
O18 Zn3 O13 C18 52.4(4) 1_655 .
O5 Zn3 O13 C18 -55.3(4) . .
N7 Zn3 O13 C18 -157.1(3) . .
C24 Zn3 O13 C18 82.0(3) 1_655 .
O13 C18 O14 Zn1 -31.6(8) . .
C17 C18 O14 Zn1 149.4(4) . .
O2W Zn1 O14 C18 -78.6(5) . .
O4 Zn1 O14 C18 99.7(5) . .
O1W Zn1 O14 C18 -19(3) . .
N9 Zn1 O14 C18 -172.0(5) . .
O18 Zn1 O14 C18 12.2(5) 1_655 .
O16 C21 O15 Zn2 -5.0(9) . 2_568
C20 C21 O15 Zn2 176.1(3) . 2_568
O17 C24 O18 Zn3 4.1(5) . 1_455
C23 C24 O18 Zn3 -176.5(4) . 1_455
O17 C24 O18 Zn1 141.1(4) . 1_455
C23 C24 O18 Zn1 -39.6(7) . 1_455
Zn3 C24 O18 Zn1 136.9(5) 1_455 1_455
